data_7053632
loop_
_publ_author_name
'Dai, Fangna'
'Gong, Shuwen'
'Cui, Peipei'
'Zhang, Guoqing'
'Qiu, Xiaoliang'
'Ye, Fei'
'Sun, Daofeng'
'Pang, Zhijian'
'Zhang, Lei'
'Dong, Guilin'
'Zhang, Changqiao'

_publ_section_title
;
 The effect of the conformation of flexible carboxylate ligands on the
 structures of metal--organic supramolecules
;
_journal_issue 11
_journal_name_full 'New Journal of Chemistry'
_journal_page_first 2496
_journal_paper_doi 10.1039/c0nj00328j
_journal_volume 34
_journal_year 2010
_chemical_formula_moiety 'C34 H24 N2 O4 S2 Zn,2(H~2~O)'
_chemical_formula_sum 'C34 H28 N2 O6 S2 Zn'
_chemical_formula_weight 694.04
_chemical_name_systematic
;
?
;
_space_group_IT_number 14
_symmetry_cell_setting monoclinic
_symmetry_space_group_name_Hall '-P 2ybc'
_symmetry_space_group_name_H-M 'P 1 21/c 1'
_atom_sites_solution_hydrogens geom
_atom_sites_solution_primary direct
_atom_sites_solution_secondary difmap
_audit_creation_method SHELXL-97
_cell_angle_alpha 90.00
_cell_angle_beta 103.204(2)
_cell_angle_gamma 90.00
_cell_formula_units_Z 4
_cell_length_a 7.8023(6)
_cell_length_b 31.614(2)
_cell_length_c 15.2690(12)
_cell_measurement_reflns_used 2389
_cell_measurement_temperature 298(2)
_cell_measurement_theta_max 20.5
_cell_measurement_theta_min 2.6
_cell_volume 3666.7(5)
_computing_cell_refinement SMART
_computing_data_collection 'SMART (Bruker, 2007)'
_computing_data_reduction 'SAINT+ (Bruker, 2007)'
_computing_molecular_graphics 'SHELXTL (Bruker, 2007)'
_computing_publication_material SHELXTL
_computing_structure_refinement 'SHELXL-97 (Sheldrick, 2008)'
_computing_structure_solution 'SHELXS-97 (Sheldrick, 2008)'
_diffrn_ambient_temperature 298(2)
_diffrn_measured_fraction_theta_full 0.995
_diffrn_measured_fraction_theta_max 0.995
_diffrn_measurement_device_type 'Bruker APEX II CCD area detector'
_diffrn_measurement_method 'phi and omega scans'
_diffrn_radiation_monochromator graphite
_diffrn_radiation_source 'fine-focus sealed tube'
_diffrn_radiation_type MoK\a
_diffrn_radiation_wavelength 0.71073
_diffrn_reflns_av_R_equivalents 0.0445
_diffrn_reflns_av_sigmaI/netI 0.0497
_diffrn_reflns_limit_h_max 8
_diffrn_reflns_limit_h_min -7
_diffrn_reflns_limit_k_max 35
_diffrn_reflns_limit_k_min -31
_diffrn_reflns_limit_l_max 16
_diffrn_reflns_limit_l_min -16
_diffrn_reflns_number 15623
_diffrn_reflns_theta_full 23.3
_diffrn_reflns_theta_max 23.29
_diffrn_reflns_theta_min 2.76
_diffrn_standards_decay_% 0
_diffrn_standards_interval_time 0
_diffrn_standards_number 0
_exptl_absorpt_coefficient_mu 0.825
_exptl_absorpt_correction_T_max 0.9369
_exptl_absorpt_correction_T_min 0.8657
_exptl_absorpt_correction_type multi-scan
_exptl_absorpt_process_details 'SADABS (Sheldrick, 1996)'
_exptl_crystal_colour colorless
_exptl_crystal_density_diffrn 1.243
_exptl_crystal_density_method 'not measured'
_exptl_crystal_description block
_exptl_crystal_F_000 1408
_exptl_crystal_size_max 0.18
_exptl_crystal_size_mid 0.10
_exptl_crystal_size_min 0.08
_refine_diff_density_max 1.259
_refine_diff_density_min -0.547
_refine_diff_density_rms 0.100
_refine_ls_extinction_method none
_refine_ls_goodness_of_fit_ref 1.031
_refine_ls_hydrogen_treatment constr
_refine_ls_matrix_type full
_refine_ls_number_parameters 426
_refine_ls_number_reflns 5253
_refine_ls_number_restraints 0
_refine_ls_restrained_S_all 1.031
_refine_ls_R_factor_all 0.1088
_refine_ls_R_factor_gt 0.0758
_refine_ls_shift/su_max 0.025
_refine_ls_shift/su_mean 0.001
_refine_ls_structure_factor_coef Fsqd
_refine_ls_weighting_details 'calc w=1/[\s^2^(Fo^2^)+(0.1342P)^2^+3.9679P] where P=(Fo^2^+2Fc^2^)/3'
_refine_ls_weighting_scheme calc
_refine_ls_wR_factor_gt 0.2053
_refine_ls_wR_factor_ref 0.2316
_reflns_number_gt 3543
_reflns_number_total 5253
_reflns_threshold_expression >2sigma(I)
_cod_data_source_file c0nj00328j.txt
_cod_data_source_block QQ
_cod_original_sg_symbol_H-M P2(1)/c
_cod_database_code 7053632

loop_
_symmetry_equiv_pos_as_xyz
'x, y, z'
'-x, y+1/2, -z+1/2'
'-x, -y, -z'
'x, -y-1/2, z-1/2'

loop_
_atom_site_label
_atom_site_type_symbol
_atom_site_fract_x
_atom_site_fract_y
_atom_site_fract_z
_atom_site_U_iso_or_equiv
_atom_site_adp_type
_atom_site_occupancy
_atom_site_symmetry_multiplicity
_atom_site_calc_flag
_atom_site_refinement_flags
Zn1 Zn 0.24394(9) 0.38523(2) -0.01841(6) 0.0615(3) Uani 1 1 d .
S1 S 0.44911(19) 0.31443(6) 0.29416(11) 0.0607(5) Uani 1 1 d .
S2 S 0.03388(19) 0.30558(6) 0.70361(10) 0.0583(5) Uani 1 1 d .
O1 O 0.3347(5) 0.35263(18) 0.1298(3) 0.0822(16) Uani 1 1 d .
O2 O 0.4824(5) 0.36166(14) 0.0281(3) 0.0594(11) Uani 1 1 d .
O3 O 0.1438(5) 0.34008(16) 0.8694(3) 0.0685(13) Uani 1 1 d .
O4 O -0.0185(5) 0.36940(15) 0.9500(3) 0.0669(13) Uani 1 1 d .
O5A O 0.211(10) 0.5696(18) 0.359(4) 0.58(6) Uani 0.55(5) 1 d P
O5B O 0.263(8) 0.5916(12) 0.395(5) 0.42(4) Uani 0.45(5) 1 d P
O6A O 0.125(6) 0.4298(8) 0.3643(16) 0.51(3) Uani 0.69(2) 1 d P
O6B O 0.470(5) 0.4274(9) 0.339(2) 0.23(3) Uani 0.31(2) 1 d P
N1 N 0.2244(7) 0.4452(2) 0.0411(5) 0.0848(19) Uani 1 1 d .
N2 N 0.2880(8) 0.4292(2) -0.1213(4) 0.0794(18) Uani 1 1 d .
C1 C 0.4747(8) 0.34933(19) 0.1052(4) 0.0488(15) Uani 1 1 d .
C2 C 0.6374(7) 0.33194(19) 0.1653(4) 0.0454(14) Uani 1 1 d .
C3 C 0.7929(8) 0.3331(2) 0.1347(4) 0.0550(16) Uani 1 1 d .
H3 H 0.7899 0.3438 0.0776 0.066 Uiso 1 1 calc R
C4 C 0.9488(8) 0.3190(2) 0.1860(4) 0.0628(18) Uani 1 1 d .
H4 H 1.0508 0.3204 0.1644 0.075 Uiso 1 1 calc R
C5 C 0.9538(8) 0.3027(2) 0.2690(5) 0.0657(19) Uani 1 1 d .
H5 H 1.0589 0.2922 0.3036 0.079 Uiso 1 1 calc R
C6 C 0.8037(8) 0.3018(2) 0.3019(4) 0.0654(19) Uani 1 1 d .
H6 H 0.8100 0.2910 0.3592 0.078 Uiso 1 1 calc R
C7 C 0.6427(7) 0.3165(2) 0.2520(4) 0.0516(15) Uani 1 1 d .
C8 C 0.5323(8) 0.2945(2) 0.4067(4) 0.0631(18) Uani 1 1 d .
H8A H 0.5823 0.2665 0.4042 0.076 Uiso 1 1 calc R
H8B H 0.6240 0.3130 0.4394 0.076 Uiso 1 1 calc R
C9 C 0.3824(8) 0.2923(2) 0.4543(4) 0.0549(16) Uani 1 1 d .
C10 C 0.3132(9) 0.3291(2) 0.4804(5) 0.0692(19) Uani 1 1 d .
H10 H 0.3591 0.3551 0.4688 0.083 Uiso 1 1 calc R
C11 C 0.1741(9) 0.3275(2) 0.5245(5) 0.069(2) Uani 1 1 d .
H11 H 0.1290 0.3525 0.5422 0.083 Uiso 1 1 calc R
C12 C 0.1032(8) 0.2893(2) 0.5419(4) 0.0537(16) Uani 1 1 d .
C13 C 0.1749(9) 0.2530(2) 0.5153(4) 0.0639(18) Uani 1 1 d .
H13 H 0.1302 0.2270 0.5276 0.077 Uiso 1 1 calc R
C14 C 0.3099(9) 0.2539(2) 0.4713(4) 0.0612(17) Uani 1 1 d .
H14 H 0.3529 0.2287 0.4529 0.073 Uiso 1 1 calc R
C15 C -0.0468(8) 0.2880(2) 0.5885(4) 0.0622(18) Uani 1 1 d .
H15A H -0.0922 0.2594 0.5878 0.075 Uiso 1 1 calc R
H15B H -0.1413 0.3063 0.5578 0.075 Uiso 1 1 calc R
C16 C -0.1631(7) 0.3079(2) 0.7434(4) 0.0484(15) Uani 1 1 d .
C17 C -0.3202(8) 0.2910(2) 0.6936(4) 0.0632(18) Uani 1 1 d .
H17 H -0.3214 0.2776 0.6392 0.076 Uiso 1 1 calc R
C18 C -0.4731(8) 0.2937(2) 0.7232(5) 0.0660(19) Uani 1 1 d .
H18 H -0.5768 0.2825 0.6885 0.079 Uiso 1 1 calc R
C19 C -0.4739(8) 0.3129(2) 0.8035(4) 0.0592(17) Uani 1 1 d .
H19 H -0.5774 0.3145 0.8238 0.071 Uiso 1 1 calc R
C20 C -0.3219(7) 0.3297(2) 0.8533(4) 0.0523(16) Uani 1 1 d .
H20 H -0.3237 0.3430 0.9074 0.063 Uiso 1 1 calc R
C21 C -0.1640(7) 0.32757(18) 0.8258(4) 0.0429(13) Uani 1 1 d .
C22 C -0.0057(8) 0.34660(19) 0.8846(4) 0.0480(14) Uani 1 1 d .
C23 C 0.1905(10) 0.4501(4) 0.1188(6) 0.102(3) Uani 1 1 d .
H23 H 0.1737 0.4266 0.1525 0.122 Uiso 1 1 calc R
C24 C 0.1782(13) 0.4931(4) 0.1548(8) 0.107(3) Uani 1 1 d .
H24 H 0.1556 0.4970 0.2115 0.129 Uiso 1 1 calc R
C25 C 0.2007(12) 0.5273(4) 0.1028(9) 0.116(4) Uani 1 1 d .
H25 H 0.1889 0.5547 0.1227 0.139 Uiso 1 1 calc R
C26 C 0.2431(9) 0.5200(3) 0.0169(8) 0.091(3) Uani 1 1 d .
C27 C 0.2659(13) 0.5531(3) -0.0326(11) 0.126(4) Uani 1 1 d .
H27 H 0.2553 0.5807 -0.0133 0.151 Uiso 1 1 calc R
C28 C 0.3065(12) 0.5445(4) -0.1147(11) 0.119(4) Uani 1 1 d .
H28 H 0.3305 0.5672 -0.1489 0.143 Uiso 1 1 calc R
C29 C 0.3134(10) 0.5034(3) -0.1492(8) 0.090(3) Uani 1 1 d .
C30 C 0.3431(15) 0.4938(4) -0.2324(10) 0.131(4) Uani 1 1 d .
H30 H 0.3627 0.5156 -0.2698 0.158 Uiso 1 1 calc R
C31 C 0.3444(15) 0.4534(5) -0.2612(7) 0.135(4) Uani 1 1 d .
H31 H 0.3637 0.4471 -0.3176 0.163 Uiso 1 1 calc R
C32 C 0.3145(13) 0.4200(3) -0.2006(7) 0.110(3) Uani 1 1 d .
H32 H 0.3142 0.3919 -0.2185 0.132 Uiso 1 1 calc R
C33 C 0.2855(9) 0.4692(3) -0.0955(6) 0.083(2) Uani 1 1 d .
C34 C 0.2500(7) 0.4782(2) -0.0081(5) 0.0613(18) Uani 1 1 d .

loop_
_atom_site_aniso_label
_atom_site_aniso_U_11
_atom_site_aniso_U_22
_atom_site_aniso_U_33
_atom_site_aniso_U_23
_atom_site_aniso_U_13
_atom_site_aniso_U_12
Zn1 0.0401(5) 0.0620(5) 0.0772(6) -0.0016(4) 0.0028(4) -0.0004(3)
S1 0.0323(8) 0.1065(14) 0.0460(9) 0.0170(9) 0.0144(7) 0.0037(8)
S2 0.0320(8) 0.1022(13) 0.0432(9) -0.0164(8) 0.0137(7) -0.0028(8)
O1 0.035(2) 0.139(5) 0.075(3) 0.037(3) 0.018(2) 0.008(3)
O2 0.050(3) 0.081(3) 0.048(3) 0.009(2) 0.011(2) 0.008(2)
O3 0.033(2) 0.106(4) 0.066(3) -0.028(3) 0.009(2) 0.000(2)
O4 0.050(3) 0.092(3) 0.062(3) -0.031(3) 0.019(2) -0.013(2)
O5A 1.09(14) 0.33(5) 0.55(7) -0.22(5) 0.64(10) -0.25(7)
O5B 0.55(8) 0.12(3) 0.57(9) 0.03(4) 0.06(7) 0.15(4)
O6A 0.94(9) 0.30(3) 0.28(3) 0.21(2) 0.12(3) 0.31(4)
O6B 0.27(4) 0.15(3) 0.22(3) 0.14(2) -0.03(3) -0.08(2)
N1 0.044(4) 0.101(5) 0.100(5) -0.003(4) -0.004(3) 0.007(3)
N2 0.073(4) 0.089(5) 0.072(4) 0.006(4) 0.008(3) 0.005(4)
C1 0.042(4) 0.060(4) 0.045(4) 0.000(3) 0.009(3) -0.009(3)
C2 0.031(3) 0.067(4) 0.039(3) -0.002(3) 0.009(2) -0.003(3)
C3 0.045(4) 0.077(4) 0.046(4) 0.001(3) 0.018(3) -0.005(3)
C4 0.031(3) 0.102(5) 0.058(4) 0.007(4) 0.016(3) -0.002(3)
C5 0.030(3) 0.107(6) 0.059(4) 0.007(4) 0.007(3) 0.003(3)
C6 0.036(3) 0.111(6) 0.049(4) 0.016(4) 0.008(3) 0.006(4)
C7 0.034(3) 0.078(4) 0.043(3) 0.010(3) 0.011(3) -0.002(3)
C8 0.043(4) 0.108(5) 0.038(4) 0.015(3) 0.010(3) 0.003(4)
C9 0.047(4) 0.086(5) 0.033(3) 0.003(3) 0.011(3) 0.009(3)
C10 0.071(5) 0.079(5) 0.064(4) 0.010(4) 0.028(4) -0.006(4)
C11 0.074(5) 0.081(5) 0.061(4) -0.004(4) 0.030(4) 0.016(4)
C12 0.047(4) 0.086(5) 0.030(3) -0.007(3) 0.013(3) -0.002(3)
C13 0.064(4) 0.077(5) 0.058(4) -0.010(4) 0.029(4) -0.012(4)
C14 0.070(4) 0.068(5) 0.052(4) -0.005(3) 0.028(4) -0.001(4)
C15 0.047(4) 0.097(5) 0.043(4) -0.011(3) 0.012(3) -0.002(4)
C16 0.028(3) 0.074(4) 0.044(3) -0.003(3) 0.011(3) -0.001(3)
C17 0.038(4) 0.097(5) 0.056(4) -0.021(4) 0.013(3) -0.004(3)
C18 0.030(3) 0.102(5) 0.064(5) -0.001(4) 0.007(3) -0.004(3)
C19 0.035(3) 0.088(5) 0.061(4) -0.001(4) 0.024(3) 0.001(3)
C20 0.043(4) 0.077(4) 0.042(3) -0.004(3) 0.019(3) 0.001(3)
C21 0.035(3) 0.060(4) 0.036(3) -0.001(3) 0.013(2) 0.001(3)
C22 0.042(4) 0.060(4) 0.042(3) 0.001(3) 0.010(3) 0.005(3)
C23 0.056(5) 0.177(10) 0.070(6) -0.031(6) 0.009(4) 0.004(5)
C24 0.087(7) 0.108(8) 0.119(8) -0.030(7) 0.007(6) 0.022(6)
C25 0.066(6) 0.142(11) 0.128(9) -0.051(8) -0.001(6) 0.019(6)
C26 0.045(4) 0.054(5) 0.154(9) 0.006(5) -0.019(5) 0.004(4)
C27 0.072(7) 0.071(7) 0.215(14) -0.007(9) -0.010(8) 0.008(5)
C28 0.060(6) 0.093(9) 0.190(13) 0.022(8) 0.001(7) -0.008(5)
C29 0.050(5) 0.103(8) 0.113(8) 0.041(6) 0.009(5) -0.004(4)
C30 0.109(9) 0.120(10) 0.168(13) 0.046(9) 0.036(8) 0.004(7)
C31 0.154(11) 0.174(12) 0.094(8) 0.044(8) 0.062(7) 0.011(9)
C32 0.128(8) 0.122(8) 0.089(7) 0.018(6) 0.044(6) 0.016(6)
C33 0.043(4) 0.087(6) 0.109(7) 0.019(5) -0.004(4) -0.005(4)
C34 0.040(4) 0.066(5) 0.071(5) 0.011(4) -0.001(3) -0.001(3)

loop_
_atom_type_symbol
_atom_type_description
_atom_type_scat_dispersion_real
_atom_type_scat_dispersion_imag
_atom_type_scat_source
C C 0.0033 0.0016 'International Tables Vol C Tables 4.2.6.8 and 6.1.1.4'
H H 0.0000 0.0000 'International Tables Vol C Tables 4.2.6.8 and 6.1.1.4'
N N 0.0061 0.0033 'International Tables Vol C Tables 4.2.6.8 and 6.1.1.4'
O O 0.0106 0.0060 'International Tables Vol C Tables 4.2.6.8 and 6.1.1.4'
S S 0.1246 0.1234 'International Tables Vol C Tables 4.2.6.8 and 6.1.1.4'
Zn Zn 0.2839 1.4301 'International Tables Vol C Tables 4.2.6.8 and 6.1.1.4'

loop_
_geom_angle_atom_site_label_1
_geom_angle_atom_site_label_2
_geom_angle_atom_site_label_3
_geom_angle
_geom_angle_site_symmetry_1
_geom_angle_site_symmetry_3
O2 Zn1 O4 142.8(2) . 1_554
O2 Zn1 N1 109.7(2) . .
O4 Zn1 N1 98.8(2) 1_554 .
O2 Zn1 N2 102.0(2) . .
O4 Zn1 N2 107.4(2) 1_554 .
N1 Zn1 N2 77.2(3) . .
O2 Zn1 O3 99.80(17) . 1_554
O4 Zn1 O3 60.54(15) 1_554 1_554
N1 Zn1 O3 148.6(2) . 1_554
N2 Zn1 O3 86.6(2) . 1_554
O2 Zn1 O1 57.22(15) . .
O4 Zn1 O1 100.22(17) 1_554 .
N1 Zn1 O1 90.8(3) . .
N2 Zn1 O1 151.2(2) . .
O3 Zn1 O1 114.7(2) 1_554 .
O2 Zn1 C22 125.03(19) . 1_554
O4 Zn1 C22 30.24(16) 1_554 1_554
N1 Zn1 C22 124.8(2) . 1_554
N2 Zn1 C22 96.6(2) . 1_554
O3 Zn1 C22 30.36(15) 1_554 1_554
O1 Zn1 C22 111.55(18) . 1_554
O2 Zn1 C1 28.66(16) . .
O4 Zn1 C1 124.13(19) 1_554 .
N1 Zn1 C1 100.8(2) . .
N2 Zn1 C1 127.8(2) . .
O3 Zn1 C1 110.29(18) 1_554 .
O1 Zn1 C1 28.57(15) . .
C22 Zn1 C1 123.1(2) 1_554 .
C7 S1 C8 102.0(3) . .
C16 S2 C15 102.0(3) . .
C1 O1 Zn1 81.0(3) . .
C1 O2 Zn1 102.2(4) . .
C22 O3 Zn1 86.0(3) . 1_556
C22 O4 Zn1 94.1(3) . 1_556
C23 N1 C34 121.2(9) . .
C23 N1 Zn1 123.7(7) . .
C34 N1 Zn1 115.1(6) . .
C32 N2 C33 120.3(8) . .
C32 N2 Zn1 127.5(7) . .
C33 N2 Zn1 112.2(6) . .
O1 C1 O2 119.6(6) . .
O1 C1 C2 122.0(5) . .
O2 C1 C2 118.4(5) . .
O1 C1 Zn1 70.4(3) . .
O2 C1 Zn1 49.2(3) . .
C2 C1 Zn1 167.1(4) . .
C3 C2 C7 118.9(5) . .
C3 C2 C1 117.8(5) . .
C7 C2 C1 123.1(5) . .
C4 C3 C2 121.9(6) . .
C4 C3 H3 119.0 . .
C2 C3 H3 119.0 . .
C5 C4 C3 119.4(6) . .
C5 C4 H4 120.3 . .
C3 C4 H4 120.3 . .
C4 C5 C6 120.2(6) . .
C4 C5 H5 119.9 . .
C6 C5 H5 119.9 . .
C5 C6 C7 122.0(6) . .
C5 C6 H6 119.0 . .
C7 C6 H6 119.0 . .
C6 C7 C2 117.5(5) . .
C6 C7 S1 121.8(4) . .
C2 C7 S1 120.7(4) . .
C9 C8 S1 108.9(4) . .
C9 C8 H8A 109.9 . .
S1 C8 H8A 109.9 . .
C9 C8 H8B 109.9 . .
S1 C8 H8B 109.9 . .
H8A C8 H8B 108.3 . .
C10 C9 C14 118.7(6) . .
C10 C9 C8 119.9(6) . .
C14 C9 C8 121.4(6) . .
C9 C10 C11 120.3(6) . .
C9 C10 H10 119.8 . .
C11 C10 H10 119.8 . .
C12 C11 C10 120.9(6) . .
C12 C11 H11 119.5 . .
C10 C11 H11 119.5 . .
C11 C12 C13 117.7(6) . .
C11 C12 C15 120.4(6) . .
C13 C12 C15 121.9(6) . .
C14 C13 C12 122.4(6) . .
C14 C13 H13 118.8 . .
C12 C13 H13 118.8 . .
C13 C14 C9 119.9(6) . .
C13 C14 H14 120.0 . .
C9 C14 H14 120.0 . .
C12 C15 S2 108.4(4) . .
C12 C15 H15A 110.0 . .
S2 C15 H15A 110.0 . .
C12 C15 H15B 110.0 . .
S2 C15 H15B 110.0 . .
H15A C15 H15B 108.4 . .
C17 C16 C21 118.4(5) . .
C17 C16 S2 121.2(4) . .
C21 C16 S2 120.4(4) . .
C18 C17 C16 121.2(6) . .
C18 C17 H17 119.4 . .
C16 C17 H17 119.4 . .
C19 C18 C17 120.3(6) . .
C19 C18 H18 119.8 . .
C17 C18 H18 119.8 . .
C20 C19 C18 119.4(5) . .
C20 C19 H19 120.3 . .
C18 C19 H19 120.3 . .
C19 C20 C21 122.0(5) . .
C19 C20 H20 119.0 . .
C21 C20 H20 119.0 . .
C20 C21 C16 118.6(5) . .
C20 C21 C22 118.1(5) . .
C16 C21 C22 123.4(5) . .
O4 C22 O3 119.1(5) . .
O4 C22 C21 120.7(5) . .
O3 C22 C21 120.2(5) . .
O4 C22 Zn1 55.7(3) . 1_556
O3 C22 Zn1 63.6(3) . 1_556
C21 C22 Zn1 174.4(4) . 1_556
N1 C23 C24 120.0(11) . .
N1 C23 H23 120.0 . .
C24 C23 H23 120.0 . .
C25 C24 C23 118.7(11) . .
C25 C24 H24 120.7 . .
C23 C24 H24 120.7 . .
C24 C25 C26 119.1(10) . .
C24 C25 H25 120.4 . .
C26 C25 H25 120.4 . .
C27 C26 C34 125.4(12) . .
C27 C26 C25 118.7(12) . .
C34 C26 C25 115.8(9) . .
C26 C27 C28 116.5(11) . .
C26 C27 H27 121.7 . .
C28 C27 H27 121.7 . .
C27 C28 C29 123.7(11) . .
C27 C28 H28 118.1 . .
C29 C28 H28 118.1 . .
C30 C29 C33 116.7(11) . .
C30 C29 C28 125.3(11) . .
C33 C29 C28 117.9(11) . .
C31 C30 C29 121.6(11) . .
C31 C30 H30 119.2 . .
C29 C30 H30 119.2 . .
C30 C31 C32 117.7(11) . .
C30 C31 H31 121.2 . .
C32 C31 H31 121.2 . .
N2 C32 C31 120.6(10) . .
N2 C32 H32 119.7 . .
C31 C32 H32 119.7 . .
N2 C33 C29 123.1(10) . .
N2 C33 C34 118.6(7) . .
C29 C33 C34 118.3(9) . .
N1 C34 C26 125.1(8) . .
N1 C34 C33 116.9(7) . .
C26 C34 C33 118.0(8) . .

loop_
_geom_bond_atom_site_label_1
_geom_bond_atom_site_label_2
_geom_bond_distance
_geom_bond_site_symmetry_2
Zn1 O2 1.979(4) .
Zn1 O4 2.056(4) 1_554
Zn1 N1 2.123(7) .
Zn1 N2 2.183(7) .
Zn1 O3 2.229(4) 1_554
Zn1 O1 2.440(5) .
Zn1 C22 2.482(6) 1_554
Zn1 C1 2.557(6) .
S1 C7 1.773(5) .
S1 C8 1.806(6) .
S2 C16 1.779(5) .
S2 C15 1.814(6) .
O1 C1 1.238(6) .
O2 C1 1.255(7) .
O3 C22 1.257(6) .
O3 Zn1 2.229(4) 1_556
O4 C22 1.253(7) .
O4 Zn1 2.056(4) 1_556
N1 C23 1.283(10) .
N1 C34 1.327(9) .
N2 C32 1.307(10) .
N2 C33 1.326(10) .
C1 C2 1.491(8) .
C2 C3 1.396(7) .
C2 C7 1.403(8) .
C3 C4 1.363(8) .
C3 H3 0.9300 .
C4 C5 1.360(9) .
C4 H4 0.9300 .
C5 C6 1.376(8) .
C5 H5 0.9300 .
C6 C7 1.391(8) .
C6 H6 0.9300 .
C8 C9 1.512(8) .
C8 H8A 0.9700 .
C8 H8B 0.9700 .
C9 C10 1.379(9) .
C9 C14 1.391(9) .
C10 C11 1.403(9) .
C10 H10 0.9300 .
C11 C12 1.378(9) .
C11 H11 0.9300 .
C12 C13 1.378(9) .
C12 C15 1.503(8) .
C13 C14 1.373(9) .
C13 H13 0.9300 .
C14 H14 0.9300 .
C15 H15A 0.9700 .
C15 H15B 0.9700 .
C16 C17 1.394(8) .
C16 C21 1.404(8) .
C17 C18 1.371(8) .
C17 H17 0.9300 .
C18 C19 1.369(9) .
C18 H18 0.9300 .
C19 C20 1.363(8) .
C19 H19 0.9300 .
C20 C21 1.391(7) .
C20 H20 0.9300 .
C21 C22 1.479(8) .
C22 Zn1 2.482(6) 1_556
C23 C24 1.478(13) .
C23 H23 0.9300 .
C24 C25 1.376(14) .
C24 H24 0.9300 .
C25 C26 1.442(13) .
C25 H25 0.9300 .
C26 C27 1.326(15) .
C26 C34 1.382(11) .
C27 C28 1.389(15) .
C27 H27 0.9300 .
C28 C29 1.407(14) .
C28 H28 0.9300 .
C29 C30 1.378(14) .
C29 C33 1.403(11) .
C30 C31 1.351(15) .
C30 H30 0.9300 .
C31 C32 1.456(13) .
C31 H31 0.9300 .
C32 H32 0.9300 .
C33 C34 1.451(11) .
O5A O5B 0.92(7) .

loop_
_geom_torsion_atom_site_label_1
_geom_torsion_atom_site_label_2
_geom_torsion_atom_site_label_3
_geom_torsion_atom_site_label_4
_geom_torsion
_geom_torsion_site_symmetry_1
O2 Zn1 O1 C1 1.5(4) .
O4 Zn1 O1 C1 149.4(4) 1_554
N1 Zn1 O1 C1 -111.5(4) .
N2 Zn1 O1 C1 -47.3(7) .
O3 Zn1 O1 C1 87.3(4) 1_554
C22 Zn1 O1 C1 120.2(4) 1_554
O4 Zn1 O2 C1 -61.5(5) 1_554
N1 Zn1 O2 C1 76.3(4) .
N2 Zn1 O2 C1 156.7(4) .
O3 Zn1 O2 C1 -114.7(4) 1_554
O1 Zn1 O2 C1 -1.5(4) .
C22 Zn1 O2 C1 -96.2(4) 1_554
O2 Zn1 N1 C23 -82.9(6) .
O4 Zn1 N1 C23 72.8(6) 1_554
N2 Zn1 N1 C23 178.7(6) .
O3 Zn1 N1 C23 118.2(7) 1_554
O1 Zn1 N1 C23 -27.7(6) .
C22 Zn1 N1 C23 89.6(6) 1_554
C1 Zn1 N1 C23 -54.6(6) .
O2 Zn1 N1 C34 97.1(5) .
O4 Zn1 N1 C34 -107.2(5) 1_554
N2 Zn1 N1 C34 -1.3(4) .
O3 Zn1 N1 C34 -61.8(7) 1_554
O1 Zn1 N1 C34 152.3(5) .
C22 Zn1 N1 C34 -90.4(5) 1_554
C1 Zn1 N1 C34 125.4(4) .
O2 Zn1 N2 C32 74.1(8) .
O4 Zn1 N2 C32 -82.9(8) 1_554
N1 Zn1 N2 C32 -178.2(8) .
O3 Zn1 N2 C32 -25.2(7) 1_554
O1 Zn1 N2 C32 114.4(8) .
C22 Zn1 N2 C32 -53.9(8) 1_554
C1 Zn1 N2 C32 87.9(8) .
O2 Zn1 N2 C33 -106.1(5) .
O4 Zn1 N2 C33 97.0(5) 1_554
N1 Zn1 N2 C33 1.6(5) .
O3 Zn1 N2 C33 154.6(5) 1_554
O1 Zn1 N2 C33 -65.8(7) .
C22 Zn1 N2 C33 125.9(5) 1_554
C1 Zn1 N2 C33 -92.2(5) .
Zn1 O1 C1 O2 -2.3(5) .
Zn1 O1 C1 C2 176.3(6) .
Zn1 O2 C1 O1 2.9(7) .
Zn1 O2 C1 C2 -175.8(4) .
O2 Zn1 C1 O1 -177.4(6) .
O4 Zn1 C1 O1 -37.2(4) 1_554
N1 Zn1 C1 O1 71.3(4) .
N2 Zn1 C1 O1 153.4(4) .
O3 Zn1 C1 O1 -104.7(4) 1_554
C22 Zn1 C1 O1 -73.7(4) 1_554
O4 Zn1 C1 O2 140.1(4) 1_554
N1 Zn1 C1 O2 -111.4(4) .
N2 Zn1 C1 O2 -29.3(5) .
O3 Zn1 C1 O2 72.6(4) 1_554
O1 Zn1 C1 O2 177.4(6) .
C22 Zn1 C1 O2 103.6(4) 1_554
O2 Zn1 C1 C2 16.9(17) .
O4 Zn1 C1 C2 157.0(18) 1_554
N1 Zn1 C1 C2 -94.4(19) .
O3 Zn1 C1 C2 89.6(19) 1_554
C22 Zn1 C1 C2 120.6(19) 1_554
O1 C1 C2 C3 -174.2(6) .
O2 C1 C2 C3 4.4(8) .
Zn1 C1 C2 C3 -10(2) .
O1 C1 C2 C7 2.7(10) .
O2 C1 C2 C7 -178.7(6) .
Zn1 C1 C2 C7 166.8(16) .
C7 C2 C3 C4 1.1(10) .
C1 C2 C3 C4 178.2(6) .
C2 C3 C4 C5 0.9(11) .
C3 C4 C5 C6 -2.0(11) .
C4 C5 C6 C7 1.1(12) .
C5 C6 C7 C2 0.9(11) .
C5 C6 C7 S1 179.0(6) .
C3 C2 C7 C6 -2.0(9) .
C1 C2 C7 C6 -178.9(6) .
C3 C2 C7 S1 179.9(5) .
C1 C2 C7 S1 3.1(9) .
C8 S1 C7 C6 4.1(7) .
C8 S1 C7 C2 -177.9(5) .
C7 S1 C8 C9 177.8(5) .
S1 C8 C9 C10 -71.6(7) .
S1 C8 C9 C14 107.4(6) .
C14 C9 C10 C11 0.9(10) .
C8 C9 C10 C11 179.9(6) .
C9 C10 C11 C12 -0.4(11) .
C10 C11 C12 C13 0.6(10) .
C10 C11 C12 C15 -179.5(6) .
C11 C12 C13 C14 -1.3(10) .
C15 C12 C13 C14 178.9(6) .
C12 C13 C14 C9 1.7(11) .
C10 C9 C14 C13 -1.5(10) .
C8 C9 C14 C13 179.5(6) .
C11 C12 C15 S2 -68.0(7) .
C13 C12 C15 S2 111.9(6) .
C16 S2 C15 C12 173.4(5) .
C15 S2 C16 C17 10.6(6) .
C15 S2 C16 C21 -168.6(5) .
C21 C16 C17 C18 0.8(10) .
S2 C16 C17 C18 -178.4(6) .
C16 C17 C18 C19 -0.7(11) .
C17 C18 C19 C20 0.7(11) .
C18 C19 C20 C21 -0.9(10) .
C19 C20 C21 C16 0.9(9) .
C19 C20 C21 C22 -179.8(6) .
C17 C16 C21 C20 -0.8(9) .
S2 C16 C21 C20 178.3(5) .
C17 C16 C21 C22 179.9(6) .
S2 C16 C21 C22 -0.9(8) .
Zn1 O4 C22 O3 5.0(6) 1_556
Zn1 O4 C22 C21 -174.9(5) 1_556
Zn1 O3 C22 O4 -4.6(6) 1_556
Zn1 O3 C22 C21 175.3(5) 1_556
C20 C21 C22 O4 -10.5(9) .
C16 C21 C22 O4 168.7(6) .
C20 C21 C22 O3 169.6(6) .
C16 C21 C22 O3 -11.2(9) .
C34 N1 C23 C24 0.4(11) .
Zn1 N1 C23 C24 -179.6(6) .
N1 C23 C24 C25 1.1(13) .
C23 C24 C25 C26 -2.7(14) .
C24 C25 C26 C27 -179.5(9) .
C24 C25 C26 C34 2.7(12) .
C34 C26 C27 C28 -2.5(14) .
C25 C26 C27 C28 180.0(8) .
C26 C27 C28 C29 4.0(15) .
C27 C28 C29 C30 176.0(10) .
C27 C28 C29 C33 -3.0(14) .
C33 C29 C30 C31 0.3(16) .
C28 C29 C30 C31 -178.7(10) .
C29 C30 C31 C32 -0.5(18) .
C33 N2 C32 C31 1.0(14) .
Zn1 N2 C32 C31 -179.1(7) .
C30 C31 C32 N2 -0.2(17) .
C32 N2 C33 C29 -1.2(12) .
Zn1 N2 C33 C29 178.9(6) .
C32 N2 C33 C34 178.0(7) .
Zn1 N2 C33 C34 -1.9(8) .
C30 C29 C33 N2 0.5(12) .
C28 C29 C33 N2 179.6(7) .
C30 C29 C33 C34 -178.7(8) .
C28 C29 C33 C34 0.4(11) .
C23 N1 C34 C26 -0.2(10) .
Zn1 N1 C34 C26 179.7(5) .
C23 N1 C34 C33 -179.3(6) .
Zn1 N1 C34 C33 0.7(7) .
C27 C26 C34 N1 -178.9(8) .
C25 C26 C34 N1 -1.3(10) .
C27 C26 C34 C33 0.1(11) .
C25 C26 C34 C33 177.7(6) .
N2 C33 C34 N1 0.8(9) .
C29 C33 C34 N1 -179.9(6) .
N2 C33 C34 C26 -178.3(6) .
C29 C33 C34 C26 1.0(9) .
